data_4084619
loop_
_publ_author_name
'Chlupat\'y, Tom\'a\<s'
'R\%u\<zi\<ckov\'a, Zde\<nka'
'Hor\'a\<cek, Michal'
'Merna, Jan'
'Alonso, Mercedes'
'De Proft, Frank'
'R\%u\<zi\<cka, Ale\<s'

_publ_section_title
;
 Reactivity of Tin(II) Guanidinate with 1,2- and 1,3-Diones: Oxidative
 Cycloaddition or Ligand Substitution ?
;
_journal_issue 11
_journal_name_full Organometallics
_journal_page_first 2202
_journal_paper_doi 10.1021/om500873a
_journal_volume 34
_journal_year 2015
_chemical_formula_moiety 'C28 H30 F3 N3 O2 Si Sn'
_chemical_formula_sum 'C28 H30 F3 N3 O2 Si Sn'
_chemical_formula_weight 644.33
_chemical_name_systematic
; 
 ? 
;
_space_group_IT_number 2
_symmetry_cell_setting triclinic
_symmetry_space_group_name_Hall '-P 1'
_symmetry_space_group_name_H-M 'P -1'
_atom_sites_solution_hydrogens geom
_atom_sites_solution_primary direct
_atom_sites_solution_secondary difmap
_audit_creation_method SHELXL-97
_cell_angle_alpha 100.708(4)
_cell_angle_beta 101.886(4)
_cell_angle_gamma 102.090(4)
_cell_formula_units_Z 2
_cell_length_a 11.0430(4)
_cell_length_b 11.5469(7)
_cell_length_c 11.8801(6)
_cell_measurement_reflns_used 33091
_cell_measurement_temperature 150(1)
_cell_measurement_theta_max 27.5
_cell_measurement_theta_min 1
_cell_volume 1407.40(13)
_computing_cell_refinement 'COLLECT and DENZO'
_computing_data_collection 'COLLECT (Hooft, 1998) and DENZO (Otwinowski & Minor, 1997)'
_computing_data_reduction 'COLLECT and DENZO'
_computing_molecular_graphics 'PLATON (Spek, 2003)'
_computing_publication_material 'SHELXL-97 (Sheldrick, 2008)'
_computing_structure_refinement 'SHELXL-97 (Sheldrick, 1997)'
_computing_structure_solution 'SIR92 (Altomare et al., 1994)'
_diffrn_ambient_temperature 150(1)
_diffrn_detector_area_resol_mean 9.091
_diffrn_measured_fraction_theta_full 0.996
_diffrn_measured_fraction_theta_max 0.996
_diffrn_measurement_device_type 'Bruker Nonius KappaCCD area detector'
_diffrn_measurement_method '\f and \w scans to fill the Ewald sphere'
_diffrn_radiation_monochromator graphite
_diffrn_radiation_source 'fine-focus sealed tube'
_diffrn_radiation_type MoK\a
_diffrn_radiation_wavelength 0.71073
_diffrn_reflns_av_R_equivalents 0.0447
_diffrn_reflns_av_sigmaI/netI 0.0224
_diffrn_reflns_limit_h_max 14
_diffrn_reflns_limit_h_min -14
_diffrn_reflns_limit_k_max 14
_diffrn_reflns_limit_k_min -15
_diffrn_reflns_limit_l_max 15
_diffrn_reflns_limit_l_min -15
_diffrn_reflns_number 32985
_diffrn_reflns_theta_full 27.50
_diffrn_reflns_theta_max 27.50
_diffrn_reflns_theta_min 2.29
_diffrn_standards_number 0
_exptl_absorpt_coefficient_mu 1.000
_exptl_absorpt_correction_T_max 0.831
_exptl_absorpt_correction_T_min 0.683
_exptl_absorpt_correction_type integration
_exptl_absorpt_process_details
;
Gaussian integration (Coppens, 1970)
;
_exptl_crystal_colour yellow
_exptl_crystal_density_diffrn 1.520
_exptl_crystal_density_method 'not measured'
_exptl_crystal_description block
_exptl_crystal_F_000 652
_exptl_crystal_size_max 0.60
_exptl_crystal_size_mid 0.43
_exptl_crystal_size_min 0.28
_refine_diff_density_max 0.622
_refine_diff_density_min -0.608
_refine_diff_density_rms 0.063
_refine_ls_extinction_method none
_refine_ls_goodness_of_fit_ref 1.130
_refine_ls_hydrogen_treatment constr
_refine_ls_matrix_type full
_refine_ls_number_parameters 343
_refine_ls_number_reflns 6444
_refine_ls_number_restraints 0
_refine_ls_restrained_S_all 1.130
_refine_ls_R_factor_all 0.0252
_refine_ls_R_factor_gt 0.0219
_refine_ls_shift/su_max 0.003
_refine_ls_shift/su_mean 0.000
_refine_ls_structure_factor_coef Fsqd
_refine_ls_weighting_details 'calc w=1/[\s^2^(Fo^2^)+(0.0226P)^2^+0.9317P] where P=(Fo^2^+2Fc^2^)/3'
_refine_ls_weighting_scheme calc
_refine_ls_wR_factor_gt 0.0548
_refine_ls_wR_factor_ref 0.0580
_reflns_number_gt 6027
_reflns_number_total 6444
_reflns_threshold_expression >2sigma(I)
_cod_data_source_file om500873a_si_001.cif
_cod_data_source_block 8
_cod_depositor_comments 'Adding full bibliography for 4084614--4084619.cif.'
_cod_database_code 4084619

loop_
_symmetry_equiv_pos_as_xyz
'x, y, z'
'-x, -y, -z'

loop_
_atom_site_label
_atom_site_type_symbol
_atom_site_fract_x
_atom_site_fract_y
_atom_site_fract_z
_atom_site_U_iso_or_equiv
_atom_site_adp_type
_atom_site_occupancy
_atom_site_symmetry_multiplicity
_atom_site_calc_flag
_atom_site_refinement_flags
Sn1 Sn 0.988700(11) 0.369021(11) 0.839981(10) 0.01980(4) Uani 1 1 d .
Si2 Si 0.53956(5) 0.24819(4) 0.95992(4) 0.02038(10) Uani 1 1 d .
O1 O 0.93935(12) 0.44565(11) 0.67534(10) 0.0210(2) Uani 1 1 d .
N1 N 0.67690(14) 0.36733(13) 0.97610(13) 0.0196(3) Uani 1 1 d .
H1 H 0.6636 0.4432 0.9704 0.024 Uiso 1 1 d R
O2 O 0.88022(15) 0.20510(12) 0.70473(11) 0.0313(3) Uani 1 1 d .
N2 N 0.84883(15) 0.28055(14) 0.93967(13) 0.0221(3) Uani 1 1 d .
C3 C 0.86296(18) 0.24426(16) 1.13935(16) 0.0233(3) Uani 1 1 d .
H3 H 0.8679 0.3255 1.1711 0.028 Uiso 1 1 d R
N3 N 0.83106(15) 0.44675(14) 0.87703(13) 0.0217(3) Uani 1 1 d .
C22 C 0.83506(17) 0.48647(16) 0.49919(15) 0.0200(3) Uani 1 1 d .
F1 F 0.66274(18) 0.03883(13) 0.43839(14) 0.0628(5) Uani 1 1 d .
C23 C 0.8738(2) 0.61090(17) 0.55060(17) 0.0275(4) Uani 1 1 d .
H23 H 0.9156 0.6390 0.6307 0.033 Uiso 1 1 d R
C19 C 0.86050(16) 0.40143(16) 0.57610(14) 0.0189(3) Uani 1 1 d .
C21 C 0.81012(18) 0.19173(16) 0.60121(16) 0.0228(3) Uani 1 1 d .
C27 C 0.77434(18) 0.44592(18) 0.37840(16) 0.0247(4) Uani 1 1 d .
H27 H 0.7488 0.3628 0.3431 0.030 Uiso 1 1 d R
C1 C 0.78243(17) 0.36316(15) 0.93302(14) 0.0196(3) Uani 1 1 d .
C17 C 0.5448(2) 0.17548(19) 1.08656(18) 0.0319(4) Uani 1 1 d .
H17A H 0.6050 0.1264 1.0868 0.038 Uiso 1 1 d R
H17B H 0.4613 0.1249 1.0793 0.038 Uiso 1 1 d R
H17C H 0.5705 0.2374 1.1592 0.038 Uiso 1 1 d R
C14 C 0.80706(18) 0.64204(16) 0.84120(16) 0.0237(4) Uani 1 1 d .
H14 H 0.8842 0.6803 0.8973 0.028 Uiso 1 1 d R
C7 C 0.8413(2) 0.08062(17) 0.97385(17) 0.0281(4) Uani 1 1 d .
H7 H 0.8310 0.0511 0.8932 0.034 Uiso 1 1 d R
C11 C 0.57598(18) 0.53182(18) 0.67572(17) 0.0273(4) Uani 1 1 d .
H11 H 0.4975 0.4941 0.6213 0.033 Uiso 1 1 d R
C12 C 0.62613(19) 0.65672(18) 0.69422(17) 0.0261(4) Uani 1 1 d .
C10 C 0.64080(18) 0.46247(17) 0.73689(16) 0.0244(4) Uani 1 1 d .
H10 H 0.6059 0.3788 0.7221 0.029 Uiso 1 1 d R
C9 C 0.75760(17) 0.51666(16) 0.82033(15) 0.0202(3) Uani 1 1 d .
C13 C 0.74193(19) 0.71029(17) 0.77849(17) 0.0265(4) Uani 1 1 d .
H13 H 0.7763 0.7940 0.7935 0.032 Uiso 1 1 d R
F3 F 0.6550(2) 0.02318(15) 0.61173(18) 0.0875(7) Uani 1 1 d .
F2 F 0.80969(19) -0.01417(13) 0.54247(17) 0.0703(5) Uani 1 1 d .
C2 C 0.84700(16) 0.20270(16) 1.01803(15) 0.0201(3) Uani 1 1 d .
C18 C 0.4117(2) 0.3309(2) 0.9557(2) 0.0335(4) Uani 1 1 d .
H18A H 0.4282 0.3881 1.0303 0.040 Uiso 1 1 d R
H18B H 0.3304 0.2733 0.9410 0.040 Uiso 1 1 d R
H18C H 0.4103 0.3736 0.8936 0.040 Uiso 1 1 d R
C6 C 0.8506(2) 0.00260(18) 1.04946(19) 0.0322(4) Uani 1 1 d .
H6 H 0.8461 -0.0787 1.0183 0.039 Uiso 1 1 d R
C26 C 0.75243(19) 0.5290(2) 0.31117(17) 0.0309(4) Uani 1 1 d .
H26 H 0.7118 0.5017 0.2308 0.037 Uiso 1 1 d R
C20 C 0.79441(18) 0.27538(16) 0.53571(15) 0.0229(3) Uani 1 1 d .
H20 H 0.7375 0.2487 0.4610 0.028 Uiso 1 1 d R
C4 C 0.87163(18) 0.16489(18) 1.21337(16) 0.0262(4) Uani 1 1 d .
H4 H 0.8820 0.1941 1.2941 0.031 Uiso 1 1 d R
C5 C 0.86599(18) 0.04306(18) 1.17007(18) 0.0273(4) Uani 1 1 d .
C24 C 0.8507(2) 0.69364(19) 0.48318(19) 0.0347(5) Uani 1 1 d .
H24 H 0.8752 0.7768 0.5183 0.042 Uiso 1 1 d R
C25 C 0.7903(2) 0.6523(2) 0.36353(19) 0.0341(5) Uani 1 1 d .
H25 H 0.7761 0.7080 0.3182 0.041 Uiso 1 1 d R
C15 C 0.5594(2) 0.7303(2) 0.6217(2) 0.0369(5) Uani 1 1 d .
H15A H 0.5573 0.8040 0.6734 0.044 Uiso 1 1 d R
H15B H 0.4735 0.6835 0.5818 0.044 Uiso 1 1 d R
H15C H 0.6049 0.7502 0.5643 0.044 Uiso 1 1 d R
C16 C 0.5145(2) 0.13363(19) 0.82049(18) 0.0354(5) Uani 1 1 d .
H16A H 0.5003 0.1708 0.7547 0.042 Uiso 1 1 d R
H16B H 0.4413 0.0679 0.8119 0.042 Uiso 1 1 d R
H16C H 0.5889 0.1026 0.8224 0.042 Uiso 1 1 d R
C28 C 0.7330(2) 0.05900(18) 0.54771(19) 0.0349(5) Uani 1 1 d .
C8 C 0.8791(2) -0.0414(2) 1.2525(2) 0.0410(5) Uani 1 1 d .
H8A H 0.7977 -0.0721 1.2676 0.049 Uiso 1 1 d R
H8B H 0.9402 0.0024 1.3258 0.049 Uiso 1 1 d R
H8C H 0.9081 -0.1082 1.2161 0.049 Uiso 1 1 d R

loop_
_atom_site_aniso_label
_atom_site_aniso_U_11
_atom_site_aniso_U_22
_atom_site_aniso_U_33
_atom_site_aniso_U_23
_atom_site_aniso_U_13
_atom_site_aniso_U_12
Sn1 0.01888(7) 0.02511(7) 0.01697(6) 0.00654(4) 0.00483(4) 0.00744(5)
Si2 0.0205(2) 0.0194(2) 0.0215(2) 0.00593(18) 0.00625(18) 0.00382(18)
O1 0.0235(6) 0.0213(6) 0.0176(5) 0.0052(5) 0.0043(5) 0.0046(5)
N1 0.0217(7) 0.0166(7) 0.0231(7) 0.0066(5) 0.0089(6) 0.0058(6)
O2 0.0503(9) 0.0205(6) 0.0221(6) 0.0067(5) 0.0041(6) 0.0106(6)
N2 0.0244(8) 0.0221(7) 0.0244(7) 0.0098(6) 0.0100(6) 0.0084(6)
C3 0.0253(9) 0.0192(8) 0.0250(8) 0.0052(7) 0.0063(7) 0.0051(7)
N3 0.0229(7) 0.0220(7) 0.0249(7) 0.0109(6) 0.0097(6) 0.0079(6)
C22 0.0198(8) 0.0230(8) 0.0208(8) 0.0081(6) 0.0086(6) 0.0074(7)
F1 0.0764(12) 0.0315(7) 0.0503(9) -0.0010(6) -0.0177(8) -0.0076(7)
C23 0.0366(11) 0.0247(9) 0.0241(9) 0.0071(7) 0.0109(8) 0.0100(8)
C19 0.0185(8) 0.0221(8) 0.0184(7) 0.0054(6) 0.0071(6) 0.0073(6)
C21 0.0259(9) 0.0199(8) 0.0228(8) 0.0031(7) 0.0087(7) 0.0055(7)
C27 0.0238(9) 0.0278(9) 0.0221(8) 0.0072(7) 0.0049(7) 0.0053(7)
C1 0.0206(8) 0.0194(8) 0.0185(8) 0.0037(6) 0.0058(6) 0.0041(6)
C17 0.0285(10) 0.0334(10) 0.0344(10) 0.0167(8) 0.0080(8) 0.0019(8)
C14 0.0238(9) 0.0226(9) 0.0240(8) 0.0065(7) 0.0064(7) 0.0033(7)
C7 0.0364(11) 0.0238(9) 0.0256(9) 0.0041(7) 0.0089(8) 0.0114(8)
C11 0.0222(9) 0.0314(10) 0.0288(9) 0.0120(8) 0.0055(7) 0.0048(8)
C12 0.0289(10) 0.0284(9) 0.0286(9) 0.0136(7) 0.0130(8) 0.0125(8)
C10 0.0262(9) 0.0199(8) 0.0264(9) 0.0073(7) 0.0069(7) 0.0030(7)
C9 0.0232(9) 0.0209(8) 0.0211(8) 0.0085(6) 0.0100(7) 0.0079(7)
C13 0.0325(10) 0.0194(8) 0.0308(9) 0.0098(7) 0.0118(8) 0.0067(7)
F3 0.1222(17) 0.0399(9) 0.0855(13) -0.0064(8) 0.0664(13) -0.0312(10)
F2 0.0839(13) 0.0280(7) 0.0830(12) -0.0096(7) -0.0059(10) 0.0267(8)
C2 0.0180(8) 0.0200(8) 0.0250(8) 0.0094(7) 0.0061(7) 0.0064(6)
C18 0.0253(10) 0.0327(10) 0.0465(12) 0.0140(9) 0.0119(9) 0.0095(8)
C6 0.0418(12) 0.0201(9) 0.0386(11) 0.0093(8) 0.0120(9) 0.0130(8)
C26 0.0276(10) 0.0420(11) 0.0255(9) 0.0158(8) 0.0053(8) 0.0087(8)
C20 0.0237(9) 0.0219(8) 0.0202(8) 0.0037(7) 0.0015(7) 0.0045(7)
C4 0.0257(9) 0.0306(10) 0.0231(8) 0.0097(7) 0.0053(7) 0.0068(8)
C5 0.0226(9) 0.0288(9) 0.0350(10) 0.0164(8) 0.0065(8) 0.0095(8)
C24 0.0475(13) 0.0240(9) 0.0398(11) 0.0124(8) 0.0177(10) 0.0141(9)
C25 0.0379(11) 0.0396(11) 0.0378(11) 0.0257(9) 0.0150(9) 0.0181(9)
C15 0.0372(12) 0.0406(12) 0.0445(12) 0.0254(10) 0.0143(10) 0.0175(10)
C16 0.0383(12) 0.0290(10) 0.0317(10) -0.0013(8) 0.0078(9) 0.0020(9)
C28 0.0486(13) 0.0217(9) 0.0319(10) 0.0036(8) 0.0121(9) 0.0044(9)
C8 0.0456(13) 0.0391(12) 0.0464(13) 0.0266(10) 0.0099(10) 0.0156(10)

loop_
_atom_type_symbol
_atom_type_description
_atom_type_scat_dispersion_real
_atom_type_scat_dispersion_imag
_atom_type_scat_source
C C 0.0033 0.0016 'International Tables Vol C Tables 4.2.6.8 and 6.1.1.4'
H H 0.0000 0.0000 'International Tables Vol C Tables 4.2.6.8 and 6.1.1.4'
O O 0.0106 0.0060 'International Tables Vol C Tables 4.2.6.8 and 6.1.1.4'
F F 0.0171 0.0103 'International Tables Vol C Tables 4.2.6.8 and 6.1.1.4'
N N 0.0061 0.0033 'International Tables Vol C Tables 4.2.6.8 and 6.1.1.4'
Si Si 0.0817 0.0704 'International Tables Vol C Tables 4.2.6.8 and 6.1.1.4'
Sn Sn -0.6537 1.4246 'International Tables Vol C Tables 4.2.6.8 and 6.1.1.4'

loop_
_exptl_crystal_face_index_h
_exptl_crystal_face_index_k
_exptl_crystal_face_index_l
_exptl_crystal_face_perp_dist
0 -1 0 0.086
0 1 0 0.198
-1 0 0 0.173
1 0 0 0.217
1 0 -1 0.068
-1 0 1 0.139
0 0 -1 0.177
0 0 1 0.279
-1 1 -1 0.222
1 1 1 0.201

loop_
_geom_angle_atom_site_label_1
_geom_angle_atom_site_label_2
_geom_angle_atom_site_label_3
_geom_angle
O2 Sn1 N3 99.98(6)
O2 Sn1 O1 78.02(5)
N3 Sn1 O1 79.69(5)
O2 Sn1 N2 79.65(6)
N3 Sn1 N2 58.59(5)
O1 Sn1 N2 127.66(5)
N1 Si2 C16 108.87(9)
N1 Si2 C17 114.42(8)
C16 Si2 C17 110.78(10)
N1 Si2 C18 101.98(8)
C16 Si2 C18 112.73(11)
C17 Si2 C18 107.84(10)
C19 O1 Sn1 132.55(11)
C1 N1 Si2 128.98(12)
C1 N1 H1 104.1
Si2 N1 H1 116.9
C21 O2 Sn1 130.86(12)
C1 N2 C2 125.69(15)
C1 N2 Sn1 92.71(10)
C2 N2 Sn1 138.12(12)
C4 C3 C2 120.31(17)
C4 C3 H3 119.7
C2 C3 H3 120.0
C1 N3 C9 123.09(15)
C1 N3 Sn1 97.04(11)
C9 N3 Sn1 133.83(11)
C23 C22 C27 119.16(16)
C23 C22 C19 118.18(16)
C27 C22 C19 122.66(16)
C24 C23 C22 120.37(18)
C24 C23 H23 119.7
C22 C23 H23 119.9
O1 C19 C20 122.95(16)
O1 C19 C22 117.56(15)
C20 C19 C22 119.49(15)
O2 C21 C20 130.26(17)
O2 C21 C28 111.53(16)
C20 C21 C28 118.21(17)
C26 C27 C22 120.25(18)
C26 C27 H27 120.0
C22 C27 H27 119.8
N2 C1 N3 111.65(15)
N2 C1 N1 126.06(16)
N3 C1 N1 122.29(15)
Si2 C17 H17A 109.5
Si2 C17 H17B 109.3
H17A C17 H17B 109.5
Si2 C17 H17C 109.5
H17A C17 H17C 109.5
H17B C17 H17C 109.5
C13 C14 C9 120.35(17)
C13 C14 H14 119.9
C9 C14 H14 119.8
C6 C7 C2 120.44(18)
C6 C7 H7 119.8
C2 C7 H7 119.8
C10 C11 C12 121.22(18)
C10 C11 H11 119.4
C12 C11 H11 119.3
C13 C12 C11 117.65(17)
C13 C12 C15 121.35(18)
C11 C12 C15 120.95(19)
C11 C10 C9 120.77(17)
C11 C10 H10 119.6
C9 C10 H10 119.6
C14 C9 C10 118.34(16)
C14 C9 N3 119.54(16)
C10 C9 N3 121.94(16)
C14 C13 C12 121.64(17)
C14 C13 H13 119.3
C12 C13 H13 119.1
C7 C2 C3 118.41(16)
C7 C2 N2 118.21(16)
C3 C2 N2 123.09(16)
Si2 C18 H18A 109.5
Si2 C18 H18B 109.3
H18A C18 H18B 109.5
Si2 C18 H18C 109.6
H18A C18 H18C 109.5
H18B C18 H18C 109.5
C5 C6 C7 121.51(18)
C5 C6 H6 119.2
C7 C6 H6 119.3
C25 C26 C27 120.02(18)
C25 C26 H26 120.0
C27 C26 H26 120.0
C21 C20 C19 123.35(16)
C21 C20 H20 118.2
C19 C20 H20 118.4
C3 C4 C5 121.65(17)
C3 C4 H4 119.2
C5 C4 H4 119.2
C6 C5 C4 117.67(17)
C6 C5 C8 121.37(19)
C4 C5 C8 120.95(19)
C25 C24 C23 119.93(19)
C25 C24 H24 120.0
C23 C24 H24 120.1
C26 C25 C24 120.26(18)
C26 C25 H25 119.9
C24 C25 H25 119.8
C12 C15 H15A 109.2
C12 C15 H15B 109.5
H15A C15 H15B 109.5
C12 C15 H15C 109.7
H15A C15 H15C 109.5
H15B C15 H15C 109.5
Si2 C16 H16A 109.5
Si2 C16 H16B 109.3
H16A C16 H16B 109.5
Si2 C16 H16C 109.5
H16A C16 H16C 109.5
H16B C16 H16C 109.5
F3 C28 F2 108.0(2)
F3 C28 F1 107.0(2)
F2 C28 F1 105.53(18)
F3 C28 C21 111.02(17)
F2 C28 C21 110.79(19)
F1 C28 C21 114.13(17)
C5 C8 H8A 109.8
C5 C8 H8B 109.5
H8A C8 H8B 109.5
C5 C8 H8C 109.1
H8A C8 H8C 109.5
H8B C8 H8C 109.5

loop_
_geom_bond_atom_site_label_1
_geom_bond_atom_site_label_2
_geom_bond_distance
Sn1 O2 2.1741(14)
Sn1 N3 2.2030(15)
Sn1 O1 2.3047(12)
Sn1 N2 2.3181(15)
Si2 N1 1.7713(15)
Si2 C16 1.848(2)
Si2 C17 1.851(2)
Si2 C18 1.860(2)
O1 C19 1.255(2)
N1 C1 1.372(2)
N1 H1 0.9311
O2 C21 1.274(2)
N2 C1 1.323(2)
N2 C2 1.409(2)
C3 C4 1.387(3)
C3 C2 1.393(2)
C3 H3 0.9300
N3 C1 1.353(2)
N3 C9 1.419(2)
C22 C23 1.389(3)
C22 C27 1.397(2)
C22 C19 1.490(2)
F1 C28 1.319(3)
C23 C24 1.386(3)
C23 H23 0.9299
C19 C20 1.426(2)
C21 C20 1.365(2)
C21 C28 1.532(3)
C27 C26 1.385(3)
C27 H27 0.9300
C17 H17A 0.9600
C17 H17B 0.9600
C17 H17C 0.9599
C14 C13 1.389(3)
C14 C9 1.391(2)
C14 H14 0.9300
C7 C6 1.389(3)
C7 C2 1.393(3)
C7 H7 0.9300
C11 C10 1.387(3)
C11 C12 1.390(3)
C11 H11 0.9299
C12 C13 1.390(3)
C12 C15 1.509(3)
C10 C9 1.394(3)
C10 H10 0.9300
C13 H13 0.9300
F3 C28 1.315(3)
F2 C28 1.318(3)
C18 H18A 0.9599
C18 H18B 0.9600
C18 H18C 0.9601
C6 C5 1.385(3)
C6 H6 0.9301
C26 C25 1.380(3)
C26 H26 0.9300
C20 H20 0.9300
C4 C5 1.389(3)
C4 H4 0.9300
C5 C8 1.512(3)
C24 C25 1.384(3)
C24 H24 0.9300
C25 H25 0.9299
C15 H15A 0.9601
C15 H15B 0.9600
C15 H15C 0.9600
C16 H16A 0.9599
C16 H16B 0.9600
C16 H16C 0.9600
C8 H8A 0.9600
C8 H8B 0.9600
C8 H8C 0.9600
